data_2229673
loop_
_publ_author_name
'Arfan, Mohammad'
'Hussain, Syed Hamid'
'Tahir, M. Nawaz'
'Rafique, Jamal'
'Shaheen, Farzana'

_publ_section_title
;
 2-[(1<i>R</i>*,4<i>R</i>*)-1,4-Dihydroxycyclohexyl]acetic acid
;
_journal_coeditor_code HB5819
_journal_issue 4
_journal_name_full 'Acta Crystallographica Section E'
_journal_page_first o968
_journal_paper_doi 10.1107/S1600536811010397
_journal_volume 67
_journal_year 2011
_chemical_formula_iupac 'C8 H14 O4'
_chemical_formula_moiety 'C8 H14 O4'
_chemical_formula_sum 'C8 H14 O4'
_chemical_formula_weight 174.19
_chemical_name_systematic
;
2-[(1<i>R</i>*,4<i>R</i>*)-1,4-dihydroxycyclohexyl]acetic acid
;
_space_group_IT_number 1
_symmetry_cell_setting triclinic
_symmetry_space_group_name_Hall 'P 1'
_symmetry_space_group_name_H-M 'P 1'
_atom_sites_solution_hydrogens geom
_atom_sites_solution_primary direct
_atom_sites_solution_secondary difmap
_audit_creation_method SHELXL-97
_cell_angle_alpha 92.863(2)
_cell_angle_beta 97.2230(10)
_cell_angle_gamma 108.258(2)
_cell_formula_units_Z 1
_cell_length_a 5.7301(4)
_cell_length_b 6.3493(3)
_cell_length_c 6.4964(4)
_cell_measurement_reflns_used 933
_cell_measurement_temperature 296(2)
_cell_measurement_theta_max 28.38
_cell_measurement_theta_min 3.18
_cell_volume 221.67(2)
_computing_cell_refinement 'SAINT (Bruker, 2009)'
_computing_data_collection 'APEX2 (Bruker, 2009)'
_computing_data_reduction 'SAINT (Bruker, 2009)'
_computing_molecular_graphics 'ORTEP-3 for Windows (Farrugia, 1997) and PLATON (Spek, 2009)'
_computing_publication_material
;
WinGX (Farrugia, 1999) and PLATON (Spek, 2009)
;
_computing_structure_refinement 'SHELXL97 (Sheldrick, 2008)'
_computing_structure_solution 'SHELXS97 (Sheldrick, 2008)'
_diffrn_ambient_temperature 296(2)
_diffrn_detector_area_resol_mean 7.50
_diffrn_measured_fraction_theta_full 0.979
_diffrn_measured_fraction_theta_max 0.979
_diffrn_measurement_device_type 'Bruker Kappa APEXII CCD'
_diffrn_measurement_method \w
_diffrn_radiation_monochromator graphite
_diffrn_radiation_source 'fine-focus sealed tube'
_diffrn_radiation_type MoK\a
_diffrn_radiation_wavelength 0.71073
_diffrn_reflns_av_R_equivalents 0.0253
_diffrn_reflns_av_sigmaI/netI 0.0307
_diffrn_reflns_limit_h_max 7
_diffrn_reflns_limit_h_min -7
_diffrn_reflns_limit_k_max 8
_diffrn_reflns_limit_k_min -8
_diffrn_reflns_limit_l_max 8
_diffrn_reflns_limit_l_min -8
_diffrn_reflns_number 3664
_diffrn_reflns_theta_full 28.38
_diffrn_reflns_theta_max 28.38
_diffrn_reflns_theta_min 3.18
_diffrn_standards_number 0
_exptl_absorpt_coefficient_mu 0.104
_exptl_absorpt_correction_T_max 0.965
_exptl_absorpt_correction_T_min 0.935
_exptl_absorpt_correction_type multi-scan
_exptl_absorpt_process_details '(SADABS; Bruker, 2005)'
_exptl_crystal_colour Colorless
_exptl_crystal_density_diffrn 1.305
_exptl_crystal_density_method 'not measured'
_exptl_crystal_description needle
_exptl_crystal_F_000 94
_exptl_crystal_size_max 0.28
_exptl_crystal_size_mid 0.12
_exptl_crystal_size_min 0.10
_refine_diff_density_max 0.221
_refine_diff_density_min -0.148
_refine_ls_goodness_of_fit_ref 1.068
_refine_ls_hydrogen_treatment mixed
_refine_ls_matrix_type full
_refine_ls_number_parameters 118
_refine_ls_number_reflns 1092
_refine_ls_number_restraints 0
_refine_ls_restrained_S_all 1.067
_refine_ls_R_factor_all 0.0445
_refine_ls_R_factor_gt 0.0371
_refine_ls_shift/su_max 0.000
_refine_ls_shift/su_mean 0.000
_refine_ls_structure_factor_coef Fsqd
_refine_ls_weighting_details 'calc w=1/[\s^2^(Fo^2^)+(0.0539P)^2^+0.0008P] where P=(Fo^2^+2Fc^2^)/3'
_refine_ls_weighting_scheme calc
_refine_ls_wR_factor_gt 0.0875
_refine_ls_wR_factor_ref 0.0908
_reflns_number_gt 932
_reflns_number_total 1092
_reflns_threshold_expression I>2\s(I)
_cod_data_source_file hb5819.cif
_cod_data_source_block I
_cod_database_code 2229673
_cod_database_fobs_code 2229673

loop_
_symmetry_equiv_pos_as_xyz
'x, y, z'

loop_
_atom_site_aniso_label
_atom_site_aniso_U_11
_atom_site_aniso_U_22
_atom_site_aniso_U_33
_atom_site_aniso_U_12
_atom_site_aniso_U_13
_atom_site_aniso_U_23
O1 0.0402(9) 0.0388(9) 0.0490(10) 0.0100(7) 0.0025(7) -0.0051(7)
O2 0.0475(11) 0.0688(13) 0.1084(19) 0.0249(10) -0.0090(11) -0.0466(13)
O3 0.0573(10) 0.0406(9) 0.0293(8) 0.0122(7) 0.0094(7) 0.0006(7)
O4 0.0380(8) 0.0414(9) 0.0320(8) 0.0167(7) 0.0106(6) 0.0001(7)
C1 0.0380(12) 0.0476(12) 0.0379(12) 0.0158(10) -0.0004(9) -0.0073(10)
C2 0.0357(11) 0.0408(12) 0.0448(13) 0.0158(9) 0.0042(10) -0.0056(10)
C3 0.0343(10) 0.0324(10) 0.0265(10) 0.0126(8) 0.0087(8) 0.0002(8)
C4 0.0492(12) 0.0295(10) 0.0346(12) 0.0093(9) 0.0103(10) 0.0032(9)
C5 0.0574(14) 0.0424(12) 0.0315(12) 0.0253(11) 0.0073(10) 0.0079(9)
C6 0.0381(11) 0.0468(13) 0.0322(12) 0.0151(10) 0.0025(9) 0.0006(9)
C7 0.0422(12) 0.0336(10) 0.0352(12) 0.0069(9) 0.0097(9) 0.0024(9)
C8 0.0412(12) 0.0311(10) 0.0322(12) 0.0138(9) 0.0076(9) 0.0045(9)

loop_
_atom_site_type_symbol
_atom_site_label
_atom_site_fract_x
_atom_site_fract_y
_atom_site_fract_z
_atom_site_U_iso_or_equiv
_atom_site_thermal_displace_type
_atom_site_calc_flag
_atom_site_refinement_flags
_atom_site_occupancy
_atom_site_disorder_assembly
_atom_site_disorder_group
O O1 -0.1847(3) 0.0914(3) -0.1705(3) 0.0440(5) Uani . . 1.000 . -16
O O2 0.1853(4) 0.0521(4) -0.1685(4) 0.0773(9) Uani . . 1.000 . -16
O O3 0.6317(3) 0.6910(3) 0.6378(3) 0.0431(5) Uani . . 1.000 . -16
O O4 0.5902(3) 0.4332(3) -0.0313(2) 0.0359(5) Uani . . 1.000 . -16
C C1 0.0589(4) 0.1643(4) -0.1287(3) 0.0417(7) Uani . . 1.000 . -16
C C2 0.1589(4) 0.4007(4) -0.0290(4) 0.0401(7) Uani . . 1.000 . -16
C C3 0.4158(4) 0.4631(3) 0.1003(3) 0.0304(6) Uani . . 1.000 . -16
C C4 0.4181(4) 0.3231(3) 0.2851(3) 0.0382(7) Uani . . 1.000 . -16
C C5 0.6749(5) 0.3888(4) 0.4164(4) 0.0414(7) Uani . . 1.000 . -16
C C6 0.7759(4) 0.6356(4) 0.4899(3) 0.0391(7) Uani . . 1.000 . -16
C C7 0.7640(4) 0.7782(4) 0.3096(4) 0.0379(7) Uani . . 1.000 . -16
C C8 0.5067(4) 0.7087(3) 0.1812(3) 0.0341(7) Uani . . 1.000 . -16
H H1 -0.238(5) -0.036(5) -0.231(5) 0.0528 Uiso . . 1.000 . -16
H H2A 0.04354 0.42391 0.05989 0.0481 Uiso . . 1.000 . -16
H H2B 0.16539 0.50069 -0.13778 0.0481 Uiso . . 1.000 . -16
H H3 0.627(5) 0.610(5) 0.740(5) 0.0517 Uiso . . 1.000 . -16
H H4 0.556(5) 0.301(5) -0.077(4) 0.0430 Uiso . . 1.000 . -16
H H4A 0.29895 0.34223 0.37184 0.0458 Uiso . . 1.000 . -16
H H4B 0.36752 0.16699 0.23368 0.0458 Uiso . . 1.000 . -16
H H5A 0.66520 0.30369 0.53680 0.0497 Uiso . . 1.000 . -16
H H5B 0.78917 0.35099 0.33472 0.0497 Uiso . . 1.000 . -16
H H6 0.94896 0.67271 0.55625 0.0469 Uiso . . 1.000 . -16
H H7A 0.80965 0.93295 0.36434 0.0455 Uiso . . 1.000 . -16
H H7B 0.88352 0.76609 0.22023 0.0455 Uiso . . 1.000 . -16
H H8A 0.51074 0.79800 0.06399 0.0409 Uiso . . 1.000 . -16
H H8B 0.39057 0.73763 0.26622 0.0409 Uiso . . 1.000 . -16

loop_
_atom_type_symbol
_atom_type_description
_atom_type_scat_dispersion_real
_atom_type_scat_dispersion_imag
_atom_type_scat_source
C C 0.0033 0.0016 'International Tables Vol C Tables 4.2.6.8 and 6.1.1.4'
H H 0.0000 0.0000 'International Tables Vol C Tables 4.2.6.8 and 6.1.1.4'
O O 0.0106 0.0060 'International Tables Vol C Tables 4.2.6.8 and 6.1.1.4'

loop_
_geom_angle_atom_site_label_1
_geom_angle_atom_site_label_2
_geom_angle_atom_site_label_3
_geom_angle_site_symmetry_1
_geom_angle_site_symmetry_2
_geom_angle_site_symmetry_3
_geom_angle
_geom_angle_publ_flag
C1 O1 H1 . . . 112(2) no
C6 O3 H3 . . . 111(2) no
C3 O4 H4 . . . 112(2) no
O1 C1 O2 . . . 122.7(2) no
O1 C1 C2 . . . 112.7(2) no
O2 C1 C2 . . . 124.7(2) no
C1 C2 C3 . . . 114.80(19) no
O4 C3 C8 . . . 106.40(17) no
O4 C3 C4 . . . 109.61(17) no
C4 C3 C8 . . . 109.02(15) no
C2 C3 C4 . . . 112.02(18) no
C2 C3 C8 . . . 110.55(18) no
O4 C3 C2 . . . 109.09(17) no
C3 C4 C5 . . . 111.86(18) no
C4 C5 C6 . . . 112.5(2) no
O3 C6 C7 . . . 107.08(19) no
O3 C6 C5 . . . 110.6(2) no
C5 C6 C7 . . . 111.52(18) no
C6 C7 C8 . . . 112.19(19) no
C3 C8 C7 . . . 112.17(18) no
C1 C2 H2A . . . 109.00 no
C1 C2 H2B . . . 109.00 no
C3 C2 H2A . . . 109.00 no
C3 C2 H2B . . . 109.00 no
H2A C2 H2B . . . 108.00 no
C3 C4 H4A . . . 109.00 no
C3 C4 H4B . . . 109.00 no
C5 C4 H4A . . . 109.00 no
C5 C4 H4B . . . 109.00 no
H4A C4 H4B . . . 108.00 no
C4 C5 H5A . . . 109.00 no
C4 C5 H5B . . . 109.00 no
C6 C5 H5A . . . 109.00 no
C6 C5 H5B . . . 109.00 no
H5A C5 H5B . . . 108.00 no
O3 C6 H6 . . . 109.00 no
C5 C6 H6 . . . 109.00 no
C7 C6 H6 . . . 109.00 no
C6 C7 H7A . . . 109.00 no
C6 C7 H7B . . . 109.00 no
C8 C7 H7A . . . 109.00 no
C8 C7 H7B . . . 109.00 no
H7A C7 H7B . . . 108.00 no
C3 C8 H8A . . . 109.00 no
C3 C8 H8B . . . 109.00 no
C7 C8 H8A . . . 109.00 no
C7 C8 H8B . . . 109.00 no
H8A C8 H8B . . . 108.00 no

loop_
_geom_bond_atom_site_label_1
_geom_bond_atom_site_label_2
_geom_bond_site_symmetry_1
_geom_bond_site_symmetry_2
_geom_bond_distance
_geom_bond_publ_flag
O1 C1 . . 1.313(3) no
O2 C1 . . 1.205(3) no
O3 C6 . . 1.441(3) no
O4 C3 . . 1.443(3) no
O1 H1 . . 0.83(3) no
O3 H3 . . 0.86(3) no
O4 H4 . . 0.83(3) no
C1 C2 . . 1.507(3) no
C2 C3 . . 1.523(3) no
C3 C8 . . 1.523(3) no
C3 C4 . . 1.530(3) no
C4 C5 . . 1.527(4) no
C5 C6 . . 1.519(3) no
C6 C7 . . 1.524(3) no
C7 C8 . . 1.520(3) no
C2 H2A . . 0.9700 no
C2 H2B . . 0.9700 no
C4 H4A . . 0.9700 no
C4 H4B . . 0.9700 no
C5 H5A . . 0.9700 no
C5 H5B . . 0.9700 no
C6 H6 . . 0.9800 no
C7 H7A . . 0.9700 no
C7 H7B . . 0.9700 no
C8 H8A . . 0.9700 no
C8 H8B . . 0.9700 no

loop_
_geom_hbond_atom_site_label_D
_geom_hbond_atom_site_label_H
_geom_hbond_atom_site_label_A
_geom_hbond_site_symmetry_A
_geom_hbond_distance_DH
_geom_hbond_distance_HA
_geom_hbond_distance_DA
_geom_hbond_angle_DHA
_geom_hbond_publ_flag
O1 H1 O3 1_444 0.83(3) 1.78(3) 2.608(3) 177(3) yes
O3 H3 O4 1_556 0.86(3) 1.90(3) 2.756(2) 175(3) yes
O4 H4 O1 1_655 0.83(3) 2.39(3) 3.007(3) 131(3) yes
O4 H4 O2 . 0.83(3) 2.20(3) 2.789(3) 128(3) yes
C5 H5A O1 1_656 0.97 2.60 3.511(3) 157 yes

loop_
_geom_torsion_atom_site_label_1
_geom_torsion_atom_site_label_2
_geom_torsion_atom_site_label_3
_geom_torsion_atom_site_label_4
_geom_torsion_site_symmetry_1
_geom_torsion_site_symmetry_2
_geom_torsion_site_symmetry_3
_geom_torsion_site_symmetry_4
_geom_torsion
_geom_torsion_publ_flag
O1 C1 C2 C3 . . . . 156.30(19) no
O2 C1 C2 C3 . . . . -24.2(3) no
C1 C2 C3 O4 . . . . 59.4(2) no
C1 C2 C3 C4 . . . . -62.1(2) no
C1 C2 C3 C8 . . . . 176.07(18) no
O4 C3 C4 C5 . . . . 59.7(2) no
C2 C3 C4 C5 . . . . -179.04(19) no
C8 C3 C4 C5 . . . . -56.4(2) no
O4 C3 C8 C7 . . . . -61.2(2) no
C2 C3 C8 C7 . . . . -179.47(19) no
C4 C3 C8 C7 . . . . 57.0(2) no
C3 C4 C5 C6 . . . . 54.8(3) no
C4 C5 C6 O3 . . . . 67.6(2) no
C4 C5 C6 C7 . . . . -51.4(3) no
O3 C6 C7 C8 . . . . -69.5(2) no
C5 C6 C7 C8 . . . . 51.6(3) no
C6 C7 C8 C3 . . . . -55.6(2) no
